data_1519776
loop_
_publ_author_name
'Aldridge, Simon'
'Horton, Peter N.'
'Hursthouse, Michael B.'

_publ_section_title
;
 C144H96B3F78Fe4Ga4O8
;
_journal_name_full 'Crystal Structure Report Archive'
_journal_page_first 1180
_journal_year 2006
_chemical_formula_sum 'C144 H96 B3 F78 Fe4 Ga4 O8'
_chemical_formula_weight 3970.92
_space_group_IT_number 148
_symmetry_cell_setting hexagonal
_symmetry_space_group_name_Hall '-R 3'
_symmetry_space_group_name_H-M 'R -3 :H'
_atom_sites_solution_hydrogens geom
_atom_sites_solution_primary direct
_atom_sites_solution_secondary difmap
_cell_angle_alpha 90.00
_cell_angle_beta 90.00
_cell_angle_gamma 120.00
_cell_formula_units_Z 6
_cell_length_a 24.595(2)
_cell_length_b 24.595(2)
_cell_length_c 48.278(6)
_cell_measurement_reflns_used 10126
_cell_measurement_temperature 120(2)
_cell_measurement_theta_max 27.485
_cell_measurement_theta_min 2.910
_cell_volume 25291(4)
_computing_cell_refinement 'DENZO (Otwinowski & Minor, 1997) & COLLECT (Hooft, R.W.W., 1998)'
_computing_data_collection 'COLLECT (Hooft, R.W.W., 1998)'
_computing_data_reduction 'DENZO (Otwinowski & Minor, 1997) & COLLECT (Hooft, R.W.W., 1998)'
_computing_molecular_graphics 'ORTEP3 for Windows (Farrugia, 1997)'
_computing_structure_refinement 'SHELXL-97 (Sheldrick, 1997b)'
_computing_structure_solution 'SHELXS-97 (Sheldrick, 1997a)'
_diffrn_ambient_temperature 120(2)
_diffrn_detector_area_resol_mean 9.091
_diffrn_measured_fraction_theta_full 0.996
_diffrn_measured_fraction_theta_max 0.996
_diffrn_measurement_device_type 'Bruker-Nonius 95mm CCD camera on \k-goniostat'
_diffrn_measurement_method '\f & \w scans'
_diffrn_radiation_monochromator '10cm confocal mirrors'
_diffrn_radiation_source 'Bruker-Nonius FR591 rotating anode'
_diffrn_radiation_type MoK\a
_diffrn_radiation_wavelength 0.71073
_diffrn_reflns_av_R_equivalents 0.0980
_diffrn_reflns_av_sigmaI/netI 0.0722
_diffrn_reflns_limit_h_max 31
_diffrn_reflns_limit_h_min -31
_diffrn_reflns_limit_k_max 29
_diffrn_reflns_limit_k_min -31
_diffrn_reflns_limit_l_max 62
_diffrn_reflns_limit_l_min -61
_diffrn_reflns_number 74112
_diffrn_reflns_theta_full 27.48
_diffrn_reflns_theta_max 27.48
_diffrn_reflns_theta_min 3.03
_exptl_absorpt_coefficient_mu 1.100
_exptl_absorpt_correction_T_max 0.9369
_exptl_absorpt_correction_T_min 0.8612
_exptl_absorpt_correction_type multi-scan
_exptl_absorpt_process_details 'SADABS V2.10 (Sheldrick, G.M., 2003)'
_exptl_crystal_colour 'Light Pink'
_exptl_crystal_density_diffrn 1.564
_exptl_crystal_density_method 'not measured'
_exptl_crystal_description Block
_exptl_crystal_F_000 11814
_exptl_crystal_size_max 0.14
_exptl_crystal_size_mid 0.10
_exptl_crystal_size_min 0.06
_refine_diff_density_max 0.954
_refine_diff_density_min -0.766
_refine_diff_density_rms 0.109
_refine_ls_extinction_method none
_refine_ls_goodness_of_fit_ref 1.141
_refine_ls_hydrogen_treatment constr
_refine_ls_matrix_type full
_refine_ls_number_parameters 1273
_refine_ls_number_reflns 12842
_refine_ls_number_restraints 3107
_refine_ls_restrained_S_all 1.119
_refine_ls_R_factor_all 0.1306
_refine_ls_R_factor_gt 0.0974
_refine_ls_shift/su_max 0.004
_refine_ls_shift/su_mean 0.000
_refine_ls_structure_factor_coef Fsqd
_refine_ls_weighting_details 'calc w=1/[\s^2^(Fo^2^)+(0.0727P)^2^+357.4275P] where P=(Fo^2^+2Fc^2^)/3'
_refine_ls_weighting_scheme calc
_refine_ls_wR_factor_gt 0.2097
_refine_ls_wR_factor_ref 0.2270
_reflns_number_gt 9642
_reflns_number_total 12842
_reflns_threshold_expression >2sigma(I)
_cod_data_source_file eCrystal-1180.cif
_cod_data_source_block 2005src1566gsq
_cod_depositor_comments
;
Citation :
Aldridge, Simon and Horton, Peter N. and Hursthouse, Michael B. (2006) 
University of Southampton, Crystal Structure Report Archive. 
(doi:10.5258/ecrystals/1180)

More at:
http://ecrystals.chem.soton.ac.uk/1180/
;
_cod_original_cell_volume 25293(4)
_cod_original_sg_symbol_H-M R-3
_cod_database_code 1519776

loop_
_symmetry_equiv_pos_as_xyz
'x, y, z'
'-y, x-y, z'
'-x+y, -x, z'
'x+2/3, y+1/3, z+1/3'
'-y+2/3, x-y+1/3, z+1/3'
'-x+y+2/3, -x+1/3, z+1/3'
'x+1/3, y+2/3, z+2/3'
'-y+1/3, x-y+2/3, z+2/3'
'-x+y+1/3, -x+2/3, z+2/3'
'-x, -y, -z'
'y, -x+y, -z'
'x-y, x, -z'
'-x+2/3, -y+1/3, -z+1/3'
'y+2/3, -x+y+1/3, -z+1/3'
'x-y+2/3, x+1/3, -z+1/3'
'-x+1/3, -y+2/3, -z+2/3'
'y+1/3, -x+y+2/3, -z+2/3'
'x-y+1/3, x+2/3, -z+2/3'

loop_
_atom_site_label
_atom_site_type_symbol
_atom_site_fract_x
_atom_site_fract_y
_atom_site_fract_z
_atom_site_U_iso_or_equiv
_atom_site_adp_type
_atom_site_occupancy
_atom_site_symmetry_multiplicity
_atom_site_calc_flag
_atom_site_refinement_flags
_atom_site_disorder_assembly
_atom_site_disorder_group
F1 F 0.35320(18) 0.74196(18) 0.06114(8) 0.0474(9) Uani 1 1 d U . .
F2 F 0.40913(18) 0.71996(17) 0.10868(8) 0.0463(9) Uani 1 1 d U . .
Ga1 Ga 0.36158(3) 0.76024(3) 0.100042(13) 0.02804(17) Uani 1 1 d DU . .
Ga2 Ga 0.3333 0.6667 0.03998(2) 0.0301(3) Uani 1 3 d SDU . .
C1 C 0.4766(3) 0.8992(2) 0.09857(12) 0.0321(11) Uani 1 1 d DU . .
C2 C 0.4836(3) 0.9239(3) 0.12579(12) 0.0367(12) Uani 1 1 d DU . .
C3 C 0.4460(3) 0.9528(3) 0.12756(13) 0.0390(13) Uani 1 1 d DU . .
C4 C 0.4177(3) 0.9479(3) 0.10201(13) 0.0385(13) Uani 1 1 d DU . .
C5 C 0.4366(3) 0.9144(3) 0.08364(12) 0.0347(12) Uani 1 1 d DU . .
C6 C 0.5148(3) 0.8732(3) 0.08604(16) 0.0466(16) Uani 1 1 d DU . .
H6A H 0.4898 0.8421 0.0719 0.070 Uiso 1 1 calc R . .
H6B H 0.5266 0.8532 0.1005 0.070 Uiso 1 1 calc R . .
H6C H 0.5527 0.9073 0.0776 0.070 Uiso 1 1 calc R . .
C7 C 0.5264(3) 0.9240(4) 0.14740(15) 0.0554(19) Uani 1 1 d DU . .
H7A H 0.5671 0.9628 0.1461 0.083 Uiso 1 1 calc R . .
H7B H 0.5324 0.8878 0.1447 0.083 Uiso 1 1 calc R . .
H7C H 0.5082 0.9214 0.1657 0.083 Uiso 1 1 calc R . .
C8 C 0.4408(4) 0.9863(3) 0.15288(16) 0.064(2) Uani 1 1 d DU . .
H8A H 0.4511 0.9704 0.1695 0.095 Uiso 1 1 calc R . .
H8B H 0.3978 0.9787 0.1544 0.095 Uiso 1 1 calc R . .
H8C H 0.4700 1.0315 0.1511 0.095 Uiso 1 1 calc R . .
C9 C 0.3775(4) 0.9761(4) 0.09367(18) 0.0573(19) Uani 1 1 d DU . .
H9A H 0.3500 0.9724 0.1091 0.086 Uiso 1 1 calc R . .
H9B H 0.3519 0.9535 0.0776 0.086 Uiso 1 1 calc R . .
H9C H 0.4046 1.0205 0.0890 0.086 Uiso 1 1 calc R . .
C10 C 0.4235(3) 0.9059(3) 0.05335(13) 0.0472(16) Uani 1 1 d DU . .
H10A H 0.4562 0.9423 0.0434 0.071 Uiso 1 1 calc R . .
H10B H 0.3826 0.9020 0.0496 0.071 Uiso 1 1 calc R . .
H10C H 0.4231 0.8678 0.0471 0.071 Uiso 1 1 calc R . .
C11 C 0.3093(3) 0.8347(3) 0.11357(12) 0.0344(12) Uani 1 1 d DU . .
C12 C 0.3814(3) 0.8259(3) 0.15034(12) 0.0305(11) Uani 1 1 d DU . .
O11 O 0.2573(2) 0.8210(2) 0.11199(10) 0.0466(11) Uani 1 1 d DU . .
O12 O 0.3788(2) 0.8092(2) 0.17319(9) 0.0406(10) Uani 1 1 d DU . .
Fe1 Fe 0.38865(4) 0.85757(4) 0.117904(16) 0.02716(19) Uani 1 1 d DU . .
C101 C 0.3425(8) 0.6545(8) -0.0491(2) 0.053(4) Uani 0.33 1 d PDU . .
C102 C 0.2854(7) 0.6230(7) -0.0343(3) 0.052(4) Uani 0.33 1 d PDU . .
C103 C 0.2757(6) 0.6686(7) -0.0215(2) 0.041(3) Uani 0.33 1 d PDU . .
C104 C 0.3251(7) 0.7278(7) -0.0278(2) 0.038(3) Uani 0.33 1 d PDU . .
C105 C 0.3676(7) 0.7198(7) -0.0455(2) 0.048(4) Uani 0.33 1 d PDU . .
C106 C 0.3734(11) 0.6261(12) -0.0663(3) 0.067(7) Uani 0.33 1 d PDU . .
H10D H 0.4116 0.6597 -0.0748 0.100 Uiso 0.33 1 calc PR . .
H10E H 0.3444 0.5995 -0.0807 0.100 Uiso 0.33 1 calc PR . .
H10F H 0.3843 0.6007 -0.0543 0.100 Uiso 0.33 1 calc PR . .
C107 C 0.2426(10) 0.5529(8) -0.0325(4) 0.064(6) Uani 0.33 1 d PDU . .
H10G H 0.2604 0.5318 -0.0434 0.096 Uiso 0.33 1 calc PR . .
H10H H 0.2012 0.5417 -0.0399 0.096 Uiso 0.33 1 calc PR . .
H10I H 0.2385 0.5395 -0.0132 0.096 Uiso 0.33 1 calc PR . .
C108 C 0.2192(8) 0.6564(12) -0.0032(4) 0.072(8) Uani 0.33 1 d PDU . .
H10J H 0.2257 0.6964 0.0041 0.108 Uiso 0.33 1 calc PR . .
H10K H 0.2155 0.6288 0.0122 0.108 Uiso 0.33 1 calc PR . .
H10L H 0.1807 0.6363 -0.0143 0.108 Uiso 0.33 1 calc PR . .
C109 C 0.3346(10) 0.7921(8) -0.0187(4) 0.048(5) Uani 0.33 1 d PDU . .
H10M H 0.3021 0.7858 -0.0053 0.073 Uiso 0.33 1 calc PR . .
H10N H 0.3316 0.8145 -0.0349 0.073 Uiso 0.33 1 calc PR . .
H10O H 0.3760 0.8168 -0.0102 0.073 Uiso 0.33 1 calc PR . .
C110 C 0.4273(8) 0.7713(11) -0.0571(3) 0.069(6) Uani 0.33 1 d PDU . .
H11A H 0.4453 0.7536 -0.0700 0.104 Uiso 0.33 1 calc PR . .
H11B H 0.4571 0.7930 -0.0420 0.104 Uiso 0.33 1 calc PR . .
H11C H 0.4190 0.8011 -0.0670 0.104 Uiso 0.33 1 calc PR . .
C111 C 0.4257(6) 0.7462(7) 0.0065(3) 0.043(4) Uani 0.33 1 d PDU . .
C112 C 0.3795(10) 0.6208(9) 0.0000(3) 0.055(5) Uani 0.33 1 d PDU . .
O111 O 0.4628(7) 0.7947(7) 0.0143(4) 0.075(5) Uani 0.33 1 d PDU . .
O112 O 0.3990(10) 0.5853(8) 0.0005(3) 0.065(5) Uani 0.33 1 d PDU . .
Fe2 Fe 0.35955(11) 0.67744(16) -0.00614(5) 0.0330(6) Uani 0.33 1 d PDU . .
B1 B 0.1756(3) 0.8297(3) -0.06744(13) 0.0428(14) Uani 1 1 d DU . .
C21 C 0.2020(2) 0.9057(3) -0.06432(12) 0.0367(13) Uani 1 1 d DU B .
C22 C 0.2330(3) 0.9491(3) -0.08602(13) 0.0431(14) Uani 1 1 d DU . .
H22 H 0.2353 0.9323 -0.1034 0.052 Uiso 1 1 calc R B .
C23 C 0.2591(3) 1.0110(3) -0.08435(13) 0.0432(14) Uani 1 1 d DU A .
C24 C 0.2523(3) 1.0381(3) -0.06043(13) 0.0426(14) Uani 1 1 d DU . .
H24 H 0.2697 1.0823 -0.0589 0.051 Uiso 1 1 calc R B .
C25 C 0.2191(3) 0.9984(3) -0.03877(12) 0.0445(15) Uani 1 1 d DU A .
C26 C 0.1948(3) 0.9353(3) -0.04095(13) 0.0416(14) Uani 1 1 d DU . .
H26 H 0.1717 0.9098 -0.0257 0.050 Uiso 1 1 calc R B .
C27 C 0.2889(10) 1.0510(11) -0.1093(4) 0.060(6) Uani 0.32(5) 1 d PDU A 1
C28 C 0.2110(11) 1.0258(11) -0.0127(4) 0.065(6) Uani 0.32(5) 1 d PDU A 1
F21 F 0.3330(13) 1.0399(17) -0.1195(8) 0.087(9) Uani 0.32(5) 1 d PDU A 1
F22 F 0.2491(19) 1.041(3) -0.1294(7) 0.093(12) Uani 0.32(5) 1 d PDU A 1
F23 F 0.320(2) 1.1108(11) -0.1037(8) 0.082(10) Uani 0.32(5) 1 d PDU A 1
F24 F 0.225(3) 1.0853(13) -0.0155(9) 0.107(12) Uani 0.32(5) 1 d PDU A 1
F25 F 0.1546(13) 0.996(2) -0.0037(8) 0.101(10) Uani 0.32(5) 1 d PDU A 1
F26 F 0.248(2) 1.027(3) 0.0075(6) 0.105(10) Uani 0.32(5) 1 d PDU A 1
C127 C 0.2957(7) 1.0516(6) -0.1083(3) 0.054(3) Uani 0.68(5) 1 d PDU A 2
C128 C 0.2068(8) 1.0238(6) -0.0129(2) 0.064(4) Uani 0.68(5) 1 d PDU A 2
F121 F 0.3269(8) 1.0292(8) -0.1221(3) 0.096(5) Uani 0.68(5) 1 d PDU A 2
F122 F 0.2576(9) 1.0553(12) -0.1267(4) 0.076(4) Uani 0.68(5) 1 d PDU A 2
F123 F 0.3370(10) 1.1102(6) -0.1016(5) 0.079(5) Uani 0.68(5) 1 d PDU A 2
F124 F 0.2436(9) 1.0863(6) -0.0110(4) 0.078(4) Uani 0.68(5) 1 d PDU A 2
F125 F 0.1495(7) 1.0097(13) -0.0097(5) 0.132(8) Uani 0.68(5) 1 d PDU A 2
F126 F 0.2224(16) 1.0024(10) 0.0095(3) 0.118(7) Uani 0.68(5) 1 d PDU A 2
C31 C 0.1190(5) 0.8113(3) -0.0894(3) 0.038(3) Uani 0.534(10) 1 d PDU B 1
C32 C 0.1146(5) 0.8018(5) -0.1177(3) 0.041(3) Uani 0.534(10) 1 d PDU B 1
H32 H 0.1503 0.8061 -0.1272 0.049 Uiso 0.534(10) 1 calc PR B 1
C33 C 0.0624(6) 0.7868(8) -0.1326(2) 0.058(4) Uani 0.534(10) 1 d PDU B 1
C34 C 0.0084(6) 0.7767(9) -0.1195(3) 0.045(4) Uani 0.534(10) 1 d PDU B 1
H34 H -0.0292 0.7624 -0.1299 0.054 Uiso 0.534(10) 1 calc PR B 1
C35 C 0.0087(6) 0.7873(9) -0.0911(3) 0.047(4) Uani 0.534(10) 1 d PDU B 1
C36 C 0.0626(6) 0.8028(9) -0.0776(3) 0.042(4) Uani 0.534(10) 1 d PDU B 1
H36 H 0.0627 0.8087 -0.0581 0.051 Uiso 0.534(10) 1 calc PR B 1
C37 C 0.0615(7) 0.7833(8) -0.1636(3) 0.087(5) Uani 0.534(10) 1 d PDU B 1
C38 C -0.0472(6) 0.7830(7) -0.0770(3) 0.058(3) Uani 0.534(10) 1 d PDU B 1
F31 F 0.0857(8) 0.8415(8) -0.1750(3) 0.132(6) Uani 0.534(10) 1 d PDU B 1
F32 F 0.1010(7) 0.7672(11) -0.1735(3) 0.136(6) Uani 0.534(10) 1 d PDU B 1
F33 F 0.0073(6) 0.7535(7) -0.1752(3) 0.110(5) Uani 0.534(10) 1 d PDU B 1
F34 F -0.0884(8) 0.7824(9) -0.0956(3) 0.090(5) Uani 0.534(10) 1 d PDU B 1
F35 F -0.0346(5) 0.8283(5) -0.0598(2) 0.082(3) Uani 0.534(10) 1 d PDU B 1
F36 F -0.0804(7) 0.7309(6) -0.0627(3) 0.085(4) Uani 0.534(10) 1 d PDU B 1
C131 C 0.1095(6) 0.8043(3) -0.0850(3) 0.037(4) Uani 0.466(10) 1 d PDU B 2
C132 C 0.0992(6) 0.7895(5) -0.1130(3) 0.073(6) Uani 0.466(10) 1 d PDU B 2
H132 H 0.1366 0.7968 -0.1220 0.087 Uiso 0.466(10) 1 calc PR B 2
C133 C 0.0531(7) 0.7686(8) -0.1301(3) 0.067(5) Uani 0.466(10) 1 d PDU B 2
C134 C -0.0019(8) 0.7609(10) -0.1199(4) 0.061(5) Uani 0.466(10) 1 d PDU B 2
H134 H -0.0379 0.7490 -0.1310 0.074 Uiso 0.466(10) 1 calc PR B 2
C135 C -0.0007(7) 0.7720(11) -0.0916(4) 0.055(5) Uani 0.466(10) 1 d PDU B 2
C136 C 0.0501(7) 0.7927(9) -0.0752(4) 0.038(4) Uani 0.466(10) 1 d PDU B 2
H136 H 0.0461 0.7999 -0.0562 0.046 Uiso 0.466(10) 1 calc PR B 2
C137 C 0.0576(8) 0.7533(7) -0.1594(3) 0.082(5) Uani 0.466(10) 1 d PDU B 2
C138 C -0.0626(7) 0.7585(8) -0.0803(4) 0.075(5) Uani 0.466(10) 1 d PDU B 2
F131 F 0.0878(7) 0.8036(6) -0.1746(2) 0.073(4) Uani 0.466(10) 1 d PDU B 2
F132 F 0.0875(9) 0.7216(7) -0.1633(2) 0.121(5) Uani 0.466(10) 1 d PDU B 2
F133 F 0.0041(7) 0.7172(10) -0.1700(4) 0.166(10) Uani 0.466(10) 1 d PDU B 2
F134 F -0.0769(13) 0.8019(11) -0.0870(6) 0.141(9) Uani 0.466(10) 1 d PDU B 2
F135 F -0.1070(6) 0.7068(8) -0.0897(4) 0.137(7) Uani 0.466(10) 1 d PDU B 2
F136 F -0.0627(11) 0.7536(13) -0.0533(3) 0.131(8) Uani 0.466(10) 1 d PDU B 2
C41 C 0.1617(8) 0.7967(7) -0.0366(3) 0.033(3) Uani 0.450(15) 1 d PDU B 1
C42 C 0.1976(8) 0.8175(7) -0.0116(3) 0.042(4) Uani 0.450(15) 1 d PDU B 1
H42 H 0.2355 0.8566 -0.0126 0.051 Uiso 0.450(15) 1 calc PR B 1
C43 C 0.1847(8) 0.7892(8) 0.0127(3) 0.044(4) Uani 0.450(15) 1 d PDU B 1
C44 C 0.1298(7) 0.7330(7) 0.0161(4) 0.040(4) Uani 0.450(15) 1 d PDU B 1
H44 H 0.1186 0.7126 0.0336 0.048 Uiso 0.450(15) 1 calc PR B 1
C45 C 0.0914(7) 0.7073(7) -0.0066(3) 0.044(4) Uani 0.450(15) 1 d PDU B 1
C46 C 0.1077(9) 0.7374(8) -0.0310(4) 0.040(4) Uani 0.450(15) 1 d PDU B 1
H46 H 0.0803 0.7169 -0.0461 0.048 Uiso 0.450(15) 1 calc PR B 1
C47 C 0.2247(7) 0.8131(8) 0.0381(3) 0.052(4) Uani 0.450(15) 1 d PDU B 1
C48 C 0.0340(7) 0.6449(7) -0.0025(3) 0.056(4) Uani 0.450(15) 1 d PDU B 1
F41 F 0.2682(11) 0.8728(7) 0.0365(6) 0.071(5) Uani 0.450(15) 1 d PDU B 1
F42 F 0.2556(6) 0.7824(6) 0.0434(3) 0.059(3) Uani 0.450(15) 1 d PDU B 1
F43 F 0.1923(8) 0.8080(11) 0.0604(3) 0.082(4) Uani 0.450(15) 1 d PDU B 1
F44 F -0.0031(11) 0.6237(12) -0.0243(4) 0.099(7) Uani 0.450(15) 1 d PDU B 1
F45 F 0.0000(9) 0.6430(9) 0.0175(4) 0.161(10) Uani 0.450(15) 1 d PDU B 1
F46 F 0.0475(10) 0.5990(8) 0.0016(8) 0.151(10) Uani 0.450(15) 1 d PDU B 1
C141 C 0.1607(7) 0.7892(7) -0.0401(2) 0.046(4) Uani 0.550(15) 1 d PDU B 2
C142 C 0.2010(7) 0.8142(6) -0.0174(3) 0.041(4) Uani 0.550(15) 1 d PDU B 2
H142 H 0.2369 0.8548 -0.0192 0.050 Uiso 0.550(15) 1 calc PR B 2
C143 C 0.1918(7) 0.7841(7) 0.0068(3) 0.046(4) Uani 0.550(15) 1 d PDU B 2
C144 C 0.1411(7) 0.7248(7) 0.0098(3) 0.055(5) Uani 0.550(15) 1 d PDU B 2
H144 H 0.1341 0.7030 0.0268 0.066 Uiso 0.550(15) 1 calc PR B 2
C145 C 0.1005(7) 0.6970(6) -0.0122(3) 0.066(5) Uani 0.550(15) 1 d PDU B 2
C146 C 0.1110(8) 0.7283(7) -0.0362(3) 0.056(6) Uani 0.550(15) 1 d PDU B 2
H146 H 0.0831 0.7080 -0.0512 0.067 Uiso 0.550(15) 1 calc PR B 2
C147 C 0.2378(7) 0.8129(8) 0.0298(3) 0.060(4) Uani 0.550(15) 1 d PDU B 2
C148 C 0.0451(7) 0.6326(7) -0.0094(3) 0.112(6) Uani 0.550(15) 1 d PDU B 2
F141 F 0.2656(11) 0.8748(7) 0.0302(5) 0.092(6) Uani 0.550(15) 1 d PDU B 2
F142 F 0.2839(8) 0.8002(9) 0.0274(4) 0.135(7) Uani 0.550(15) 1 d PDU B 2
F143 F 0.2131(8) 0.7952(9) 0.0540(3) 0.116(7) Uani 0.550(15) 1 d PDU B 2
F144 F -0.0082(8) 0.6307(12) -0.0159(4) 0.139(8) Uani 0.550(15) 1 d PDU B 2
F145 F 0.0372(11) 0.6107(11) 0.0155(4) 0.195(12) Uani 0.550(15) 1 d PDU B 2
F146 F 0.0509(7) 0.5945(6) -0.0271(4) 0.158(7) Uani 0.550(15) 1 d PDU B 2
C51 C 0.2368(7) 0.8267(7) -0.07775(18) 0.036(4) Uani 0.344(8) 1 d PDU B 1
C52 C 0.3014(7) 0.8672(7) -0.0792(3) 0.030(4) Uani 0.344(8) 1 d PDU B 1
H52 H 0.3149 0.9079 -0.0719 0.036 Uiso 0.344(8) 1 calc PR B 1
C53 C 0.3463(6) 0.8595(7) -0.0887(4) 0.042(5) Uani 0.344(8) 1 d PDU B 1
C54 C 0.3288(7) 0.8018(6) -0.0999(4) 0.044(4) Uani 0.344(8) 1 d PDU B 1
H54 H 0.3589 0.7940 -0.1086 0.052 Uiso 0.344(8) 1 calc PR B 1
C55 C 0.2664(7) 0.7554(6) -0.0984(4) 0.051(4) Uani 0.344(8) 1 d PDU B 1
C56 C 0.2229(8) 0.7664(7) -0.0866(4) 0.048(5) Uani 0.344(8) 1 d PDU B 1
H56 H 0.1814 0.7323 -0.0843 0.057 Uiso 0.344(8) 1 calc PR B 1
C57 C 0.4118(7) 0.9129(8) -0.0891(4) 0.064(6) Uani 0.344(8) 1 d PDU B 1
C58 C 0.2482(8) 0.6911(7) -0.1081(4) 0.072(5) Uani 0.344(8) 1 d PDU B 1
F51 F 0.4146(13) 0.9654(10) -0.0983(8) 0.093(8) Uani 0.344(8) 1 d PDU B 1
F52 F 0.4468(9) 0.9040(11) -0.1071(6) 0.106(7) Uani 0.344(8) 1 d PDU B 1
F53 F 0.4375(11) 0.9240(13) -0.0651(5) 0.143(11) Uani 0.344(8) 1 d PDU B 1
F54 F 0.2251(11) 0.6472(7) -0.0887(4) 0.136(8) Uani 0.344(8) 1 d PDU B 1
F55 F 0.2925(7) 0.6916(9) -0.1202(6) 0.225(14) Uani 0.344(8) 1 d PDU B 1
F56 F 0.2049(11) 0.6708(11) -0.1280(5) 0.124(10) Uani 0.344(8) 1 d PDU B 1
C151 C 0.2263(4) 0.8182(4) -0.08552(15) 0.041(3) Uani 0.656(8) 1 d PDU B 2
C152 C 0.2914(5) 0.8591(5) -0.0859(2) 0.047(3) Uani 0.656(8) 1 d PDU B 2
H152 H 0.3061 0.8949 -0.0743 0.057 Uiso 0.656(8) 1 calc PR B 2
C153 C 0.3350(4) 0.8551(5) -0.0999(2) 0.046(3) Uani 0.656(8) 1 d PDU B 2
C154 C 0.3166(5) 0.8031(4) -0.1166(2) 0.051(3) Uani 0.656(8) 1 d PDU B 2
H154 H 0.3465 0.7988 -0.1274 0.061 Uiso 0.656(8) 1 calc PR B 2
C155 C 0.2538(5) 0.7577(4) -0.1175(2) 0.049(2) Uani 0.656(8) 1 d PDU B 2
C156 C 0.2140(5) 0.7650(5) -0.1018(2) 0.047(3) Uani 0.656(8) 1 d PDU B 2
H156 H 0.1722 0.7307 -0.1013 0.056 Uiso 0.656(8) 1 calc PR B 2
C157 C 0.4022(5) 0.9049(5) -0.0981(3) 0.064(3) Uani 0.656(8) 1 d PDU B 2
C158 C 0.2322(5) 0.7020(5) -0.1356(2) 0.063(3) Uani 0.656(8) 1 d PDU B 2
F151 F 0.4091(9) 0.9607(6) -0.0922(5) 0.118(6) Uani 0.656(8) 1 d PDU B 2
F152 F 0.4312(5) 0.9119(6) -0.1221(3) 0.109(4) Uani 0.656(8) 1 d PDU B 2
F153 F 0.4343(5) 0.8960(5) -0.0794(3) 0.108(4) Uani 0.656(8) 1 d PDU B 2
F154 F 0.2153(5) 0.7128(4) -0.16053(16) 0.099(3) Uani 0.656(8) 1 d PDU B 2
F155 F 0.2714(4) 0.6836(5) -0.13959(19) 0.084(3) Uani 0.656(8) 1 d PDU B 2
F156 F 0.1807(5) 0.6517(5) -0.1260(3) 0.099(4) Uani 0.656(8) 1 d PDU B 2

loop_
_atom_site_aniso_label
_atom_site_aniso_U_11
_atom_site_aniso_U_22
_atom_site_aniso_U_33
_atom_site_aniso_U_23
_atom_site_aniso_U_13
_atom_site_aniso_U_12
F1 0.054(2) 0.047(2) 0.040(2) -0.0042(17) -0.0001(17) 0.0247(19)
F2 0.053(2) 0.041(2) 0.047(2) -0.0035(17) -0.0041(18) 0.0252(18)
Ga1 0.0293(3) 0.0260(3) 0.0288(3) -0.0012(2) 0.0007(2) 0.0138(3)
Ga2 0.0322(4) 0.0322(4) 0.0258(5) 0.000 0.000 0.01611(18)
C1 0.031(3) 0.021(3) 0.039(3) 0.004(2) 0.009(2) 0.009(2)
C2 0.029(3) 0.030(3) 0.035(3) 0.001(2) 0.003(2) 0.002(2)
C3 0.042(3) 0.026(3) 0.036(3) 0.002(2) 0.011(2) 0.007(2)
C4 0.043(3) 0.030(3) 0.045(3) 0.005(2) 0.006(3) 0.019(3)
C5 0.031(3) 0.030(3) 0.039(3) 0.002(2) 0.004(2) 0.012(2)
C6 0.038(3) 0.040(4) 0.063(4) 0.013(3) 0.016(3) 0.020(3)
C7 0.042(4) 0.053(4) 0.049(4) 0.008(3) -0.010(3) 0.007(3)
C8 0.076(5) 0.038(4) 0.054(4) -0.014(3) 0.020(4) 0.011(4)
C9 0.056(5) 0.046(4) 0.079(5) 0.014(4) 0.009(4) 0.033(4)
C10 0.053(4) 0.041(4) 0.035(3) 0.004(3) 0.003(3) 0.014(3)
C11 0.032(3) 0.035(3) 0.034(3) -0.001(2) 0.001(2) 0.014(2)
C12 0.027(3) 0.027(3) 0.036(3) -0.001(2) 0.003(2) 0.013(2)
O11 0.034(2) 0.060(3) 0.047(3) -0.001(2) -0.004(2) 0.024(2)
O12 0.040(2) 0.047(3) 0.033(2) 0.0062(19) 0.0024(19) 0.020(2)
Fe1 0.0276(4) 0.0245(4) 0.0286(4) 0.0005(3) 0.0021(3) 0.0124(3)
C101 0.070(10) 0.084(10) 0.032(5) -0.011(7) -0.017(8) 0.059(7)
C102 0.062(8) 0.059(7) 0.045(9) -0.019(7) -0.026(5) 0.040(6)
C103 0.042(6) 0.048(7) 0.037(8) 0.003(7) -0.007(5) 0.027(6)
C104 0.048(8) 0.052(7) 0.022(7) 0.006(6) 0.004(6) 0.031(6)
C105 0.062(9) 0.080(9) 0.032(6) 0.013(6) 0.010(7) 0.057(8)
C106 0.12(2) 0.092(17) 0.024(8) 0.004(10) 0.002(11) 0.083(17)
C107 0.084(14) 0.057(8) 0.060(15) -0.031(9) -0.047(11) 0.043(8)
C108 0.038(10) 0.051(15) 0.12(3) -0.001(14) 0.018(11) 0.017(11)
C109 0.058(14) 0.046(8) 0.047(12) 0.013(9) 0.008(10) 0.031(9)
C110 0.084(14) 0.106(14) 0.046(13) 0.042(11) 0.038(11) 0.068(11)
C111 0.036(8) 0.045(8) 0.051(9) -0.003(7) 0.001(5) 0.023(6)
C112 0.088(15) 0.064(10) 0.041(9) -0.015(9) -0.020(10) 0.059(11)
O111 0.035(9) 0.056(9) 0.093(14) 0.001(9) 0.004(9) -0.006(7)
O112 0.116(15) 0.090(12) 0.037(8) -0.009(8) -0.009(9) 0.086(12)
Fe2 0.0338(13) 0.0376(18) 0.0294(11) 0.0009(11) -0.0015(9) 0.0192(19)
B1 0.035(3) 0.034(3) 0.057(4) -0.003(3) 0.002(3) 0.015(3)
C21 0.037(3) 0.034(3) 0.042(3) 0.000(2) -0.004(3) 0.020(3)
C22 0.048(4) 0.050(3) 0.038(3) -0.003(3) -0.002(3) 0.030(3)
C23 0.048(4) 0.042(3) 0.045(3) 0.008(3) 0.004(3) 0.027(3)
C24 0.050(4) 0.033(3) 0.045(3) 0.000(3) 0.001(3) 0.020(3)
C25 0.057(4) 0.040(3) 0.037(3) -0.005(3) -0.005(3) 0.024(3)
C26 0.042(4) 0.033(3) 0.047(4) 0.004(3) 0.002(3) 0.017(3)
C27 0.069(14) 0.066(9) 0.048(9) 0.017(9) 0.012(8) 0.034(12)
C28 0.096(13) 0.057(11) 0.049(10) -0.004(9) 0.010(9) 0.044(14)
F21 0.053(12) 0.067(14) 0.116(19) 0.010(13) 0.042(11) 0.010(11)
F22 0.101(17) 0.11(2) 0.054(13) 0.033(13) -0.003(12) 0.040(15)
F23 0.10(2) 0.059(8) 0.064(14) 0.026(8) 0.038(14) 0.025(10)
F24 0.20(3) 0.063(11) 0.066(18) -0.003(11) 0.037(19) 0.070(14)
F25 0.109(13) 0.109(18) 0.057(14) -0.013(13) 0.032(10) 0.033(13)
F26 0.15(2) 0.12(3) 0.051(11) -0.033(15) -0.026(14) 0.07(2)
C127 0.073(8) 0.052(6) 0.056(6) 0.011(5) 0.026(5) 0.045(6)
C128 0.089(8) 0.050(6) 0.053(6) -0.005(6) 0.011(7) 0.035(7)
F121 0.166(14) 0.094(8) 0.084(8) 0.047(6) 0.076(8) 0.107(10)
F122 0.097(8) 0.087(9) 0.054(6) 0.035(6) 0.020(6) 0.053(7)
F123 0.073(8) 0.049(4) 0.104(9) 0.021(4) 0.029(6) 0.022(4)
F124 0.113(8) 0.052(5) 0.062(7) -0.022(4) -0.001(6) 0.036(5)
F125 0.090(7) 0.146(14) 0.136(15) -0.080(12) 0.026(7) 0.041(7)
F126 0.226(19) 0.084(10) 0.039(4) -0.005(5) -0.006(8) 0.073(12)
C31 0.032(5) 0.041(7) 0.043(6) -0.004(5) 0.010(5) 0.020(5)
C32 0.021(4) 0.046(5) 0.039(4) -0.011(4) 0.014(3) 0.005(4)
C33 0.039(6) 0.055(10) 0.051(5) -0.021(6) -0.007(5) 0.002(7)
C34 0.022(5) 0.034(10) 0.055(6) 0.005(6) -0.007(5) -0.005(7)
C35 0.036(5) 0.053(9) 0.048(6) 0.014(6) 0.000(5) 0.019(6)
C36 0.017(5) 0.052(9) 0.039(7) 0.004(7) 0.011(5) 0.004(6)
C37 0.074(9) 0.107(12) 0.051(7) -0.031(9) -0.010(7) 0.022(10)
C38 0.032(6) 0.075(9) 0.059(8) 0.013(6) -0.004(5) 0.022(7)
F31 0.141(12) 0.137(11) 0.056(7) 0.001(8) 0.010(7) 0.025(9)
F32 0.130(10) 0.219(18) 0.065(9) -0.048(11) 0.000(8) 0.091(13)
F33 0.094(8) 0.124(12) 0.073(8) -0.028(9) -0.048(7) 0.025(8)
F34 0.059(7) 0.143(13) 0.084(8) 0.026(7) -0.004(6) 0.063(9)
F35 0.069(6) 0.105(8) 0.093(8) -0.008(6) 0.010(5) 0.059(6)
F36 0.076(9) 0.099(8) 0.088(10) 0.039(7) 0.035(8) 0.050(7)
C131 0.026(5) 0.027(7) 0.034(6) 0.012(5) 0.018(5) -0.004(5)
C132 0.056(8) 0.063(10) 0.034(7) -0.006(7) 0.020(6) -0.018(8)
C133 0.057(8) 0.037(9) 0.040(6) -0.006(6) 0.008(5) -0.028(7)
C134 0.052(8) 0.021(10) 0.058(7) -0.006(7) 0.000(6) -0.021(8)
C135 0.042(6) 0.052(11) 0.054(7) 0.004(8) 0.000(6) 0.012(7)
C136 0.031(6) 0.040(9) 0.038(7) 0.027(6) 0.021(5) 0.013(7)
C137 0.083(10) 0.064(10) 0.040(7) -0.009(7) 0.003(7) -0.009(8)
C138 0.044(8) 0.092(11) 0.074(9) 0.015(10) 0.003(8) 0.023(8)
F131 0.105(10) 0.068(8) 0.034(5) 0.010(6) 0.013(6) 0.034(7)
F132 0.249(16) 0.081(9) 0.031(6) -0.015(6) -0.005(8) 0.081(11)
F133 0.091(8) 0.173(18) 0.083(12) -0.095(13) 0.013(7) -0.046(9)
F134 0.132(18) 0.156(14) 0.18(2) 0.038(15) 0.041(16) 0.105(14)
F135 0.054(7) 0.137(11) 0.171(15) -0.043(11) 0.015(8) 0.010(7)
F136 0.086(13) 0.24(2) 0.070(8) 0.012(10) 0.019(7) 0.082(14)
C41 0.028(8) 0.021(6) 0.060(6) -0.007(5) -0.006(5) 0.021(5)
C42 0.037(8) 0.026(7) 0.064(7) -0.014(6) -0.015(7) 0.015(6)
C43 0.035(7) 0.048(7) 0.056(7) -0.008(6) -0.012(6) 0.027(5)
C44 0.033(7) 0.044(7) 0.056(9) -0.008(6) -0.005(6) 0.029(5)
C45 0.036(6) 0.035(6) 0.061(8) -0.002(5) -0.004(5) 0.017(5)
C46 0.037(7) 0.024(6) 0.061(8) -0.010(6) -0.012(6) 0.016(5)
C47 0.043(8) 0.058(8) 0.063(9) -0.003(9) -0.017(7) 0.030(6)
C48 0.035(8) 0.052(7) 0.072(9) -0.001(7) -0.010(6) 0.015(5)
F41 0.077(9) 0.056(6) 0.070(14) -0.013(6) -0.043(7) 0.026(6)
F42 0.067(8) 0.075(7) 0.055(7) -0.004(6) -0.022(6) 0.052(6)
F43 0.081(9) 0.133(12) 0.055(8) -0.001(7) -0.009(6) 0.071(8)
F44 0.082(11) 0.064(10) 0.065(9) 0.012(8) -0.027(7) -0.027(7)
F45 0.118(14) 0.116(13) 0.124(12) -0.043(11) 0.074(11) -0.035(9)
F46 0.092(12) 0.043(7) 0.29(3) 0.057(16) -0.026(17) 0.012(7)
C141 0.033(8) 0.037(6) 0.048(6) -0.005(5) -0.008(5) 0.004(5)
C142 0.030(7) 0.041(7) 0.041(6) -0.002(5) 0.004(5) 0.009(5)
C143 0.043(6) 0.049(7) 0.042(6) 0.002(5) -0.006(5) 0.021(5)
C144 0.046(8) 0.062(8) 0.045(7) 0.013(6) -0.001(6) 0.017(6)
C145 0.041(7) 0.056(7) 0.070(9) 0.025(6) -0.015(6) 0.001(6)
C146 0.051(9) 0.040(8) 0.040(7) -0.003(5) -0.014(6) -0.004(6)
C147 0.061(8) 0.068(7) 0.050(7) 0.003(7) -0.015(6) 0.030(6)
C148 0.079(9) 0.077(10) 0.098(10) 0.059(7) -0.051(9) -0.024(7)
F141 0.101(11) 0.074(6) 0.059(10) -0.005(5) -0.046(7) 0.013(6)
F142 0.097(10) 0.197(15) 0.142(14) -0.106(12) -0.093(9) 0.098(11)
F143 0.113(13) 0.120(12) 0.048(7) 0.002(7) -0.021(7) 0.008(10)
F144 0.057(7) 0.131(15) 0.121(16) 0.064(11) -0.039(9) -0.033(7)
F145 0.127(16) 0.148(17) 0.130(11) 0.111(10) -0.080(10) -0.067(10)
F146 0.153(12) 0.043(6) 0.206(17) 0.020(8) -0.093(11) -0.005(7)
C51 0.028(6) 0.022(8) 0.055(10) -0.018(8) -0.014(7) 0.010(6)
C52 0.032(6) 0.017(7) 0.026(8) -0.017(7) -0.009(7) 0.000(6)
C53 0.031(6) 0.026(6) 0.066(13) 0.016(7) 0.000(7) 0.012(5)
C54 0.042(7) 0.040(7) 0.057(11) 0.012(8) 0.014(9) 0.027(6)
C55 0.052(8) 0.031(6) 0.062(11) -0.009(7) 0.010(8) 0.015(6)
C56 0.041(8) 0.031(7) 0.051(11) -0.022(9) 0.013(9) 0.003(6)
C57 0.028(8) 0.046(9) 0.108(14) 0.025(10) 0.000(9) 0.011(7)
C58 0.071(11) 0.048(8) 0.096(13) -0.029(8) 0.004(9) 0.029(8)
F51 0.022(9) 0.044(9) 0.20(2) 0.060(11) 0.032(11) 0.006(7)
F52 0.042(9) 0.097(13) 0.19(2) 0.036(16) 0.037(13) 0.045(9)
F53 0.084(14) 0.12(2) 0.136(16) 0.016(13) -0.051(12) -0.018(13)
F54 0.22(2) 0.044(8) 0.134(14) -0.012(8) -0.074(12) 0.053(11)
F55 0.097(13) 0.117(15) 0.40(3) -0.168(19) 0.067(16) 0.008(12)
F56 0.172(19) 0.074(16) 0.077(14) -0.028(11) -0.037(14) 0.025(16)
C151 0.028(4) 0.026(5) 0.058(6) -0.010(5) -0.001(5) 0.005(4)
C152 0.027(4) 0.039(6) 0.068(8) 0.012(5) -0.004(5) 0.010(4)
C153 0.029(4) 0.044(5) 0.065(8) 0.022(5) 0.004(4) 0.018(4)
C154 0.049(5) 0.046(5) 0.066(8) 0.017(5) 0.013(5) 0.030(4)
C155 0.062(6) 0.049(5) 0.044(6) -0.005(4) 0.001(5) 0.033(4)
C156 0.045(5) 0.034(5) 0.050(7) -0.013(5) 0.001(5) 0.012(4)
C157 0.032(5) 0.046(6) 0.114(9) 0.019(6) 0.008(5) 0.019(5)
C158 0.059(7) 0.079(8) 0.055(6) -0.022(6) -0.001(5) 0.039(5)
F151 0.061(9) 0.044(6) 0.230(17) 0.013(8) 0.047(9) 0.012(6)
F152 0.047(6) 0.102(8) 0.137(9) 0.021(7) 0.039(6) 0.007(5)
F153 0.049(5) 0.070(7) 0.165(11) 0.025(7) -0.040(7) 0.000(5)
F154 0.156(9) 0.107(7) 0.071(5) -0.037(4) -0.043(5) 0.093(7)
F155 0.093(6) 0.099(7) 0.090(6) -0.047(5) -0.028(5) 0.069(6)
F156 0.101(7) 0.047(5) 0.134(8) -0.037(5) 0.023(6) 0.026(5)

loop_
_atom_type_symbol
_atom_type_description
_atom_type_scat_dispersion_real
_atom_type_scat_dispersion_imag
_atom_type_scat_source
C C 0.0033 0.0016 'International Tables Vol C Tables 4.2.6.8 and 6.1.1.4'
H H 0.0000 0.0000 'International Tables Vol C Tables 4.2.6.8 and 6.1.1.4'
B B 0.0013 0.0007 'International Tables Vol C Tables 4.2.6.8 and 6.1.1.4'
O O 0.0106 0.0060 'International Tables Vol C Tables 4.2.6.8 and 6.1.1.4'
F F 0.0171 0.0103 'International Tables Vol C Tables 4.2.6.8 and 6.1.1.4'
Fe Fe 0.3463 0.8444 'International Tables Vol C Tables 4.2.6.8 and 6.1.1.4'
Ga Ga 0.2307 1.6083 'International Tables Vol C Tables 4.2.6.8 and 6.1.1.4'

loop_
_geom_angle_atom_site_label_1
_geom_angle_atom_site_label_2
_geom_angle_atom_site_label_3
_geom_angle
_geom_angle_site_symmetry_1
_geom_angle_site_symmetry_3
Ga1 F1 Ga2 133.0(2) . .
Ga1 F2 Ga1 133.5(2) . 3_565
F1 Ga1 F2 96.53(16) . .
F1 Ga1 F2 93.33(17) . 2_665
F2 Ga1 F2 96.4(2) . 2_665
F1 Ga1 Fe1 123.41(12) . .
F2 Ga1 Fe1 121.35(12) . .
F2 Ga1 Fe1 119.18(12) 2_665 .
F1 Ga2 F1 95.10(16) . 2_665
F1 Ga2 F1 95.10(16) . 3_565
F1 Ga2 F1 95.10(16) 2_665 3_565
F1 Ga2 Fe2 110.21(13) . 2_665
F1 Ga2 Fe2 118.39(14) 2_665 2_665
F1 Ga2 Fe2 134.58(13) 3_565 2_665
F1 Ga2 Fe2 134.58(13) . 3_565
F1 Ga2 Fe2 110.21(13) 2_665 3_565
F1 Ga2 Fe2 118.39(14) 3_565 3_565
Fe2 Ga2 Fe2 24.45(10) 2_665 3_565
F1 Ga2 Fe2 118.39(14) . .
F1 Ga2 Fe2 134.58(13) 2_665 .
F1 Ga2 Fe2 110.21(13) 3_565 .
Fe2 Ga2 Fe2 24.45(10) 2_665 .
Fe2 Ga2 Fe2 24.45(10) 3_565 .
C5 C1 C2 108.0(5) . .
C5 C1 C6 125.0(6) . .
C2 C1 C6 125.9(6) . .
C5 C1 Fe1 70.8(3) . .
C2 C1 Fe1 70.8(3) . .
C6 C1 Fe1 133.2(4) . .
C1 C2 C3 107.4(5) . .
C1 C2 C7 125.8(6) . .
C3 C2 C7 126.6(6) . .
C1 C2 Fe1 69.7(3) . .
C3 C2 Fe1 69.7(3) . .
C7 C2 Fe1 129.8(4) . .
C4 C3 C2 108.9(5) . .
C4 C3 C8 126.0(7) . .
C2 C3 C8 125.0(6) . .
C4 C3 Fe1 71.2(3) . .
C2 C3 Fe1 70.7(3) . .
C8 C3 Fe1 126.5(4) . .
C3 C4 C5 107.9(5) . .
C3 C4 C9 127.3(6) . .
C5 C4 C9 124.7(6) . .
C3 C4 Fe1 70.2(3) . .
C5 C4 Fe1 70.0(3) . .
C9 C4 Fe1 128.4(5) . .
C1 C5 C4 107.7(5) . .
C1 C5 C10 126.4(6) . .
C4 C5 C10 125.3(6) . .
C1 C5 Fe1 69.9(3) . .
C4 C5 Fe1 70.2(3) . .
C10 C5 Fe1 131.9(4) . .
C1 C6 H6A 109.5 . .
C1 C6 H6B 109.5 . .
H6A C6 H6B 109.5 . .
C1 C6 H6C 109.5 . .
H6A C6 H6C 109.5 . .
H6B C6 H6C 109.5 . .
C2 C7 H7A 109.5 . .
C2 C7 H7B 109.5 . .
H7A C7 H7B 109.5 . .
C2 C7 H7C 109.5 . .
H7A C7 H7C 109.5 . .
H7B C7 H7C 109.5 . .
C3 C8 H8A 109.5 . .
C3 C8 H8B 109.5 . .
H8A C8 H8B 109.5 . .
C3 C8 H8C 109.5 . .
H8A C8 H8C 109.5 . .
H8B C8 H8C 109.5 . .
C4 C9 H9A 109.5 . .
C4 C9 H9B 109.5 . .
H9A C9 H9B 109.5 . .
C4 C9 H9C 109.5 . .
H9A C9 H9C 109.5 . .
H9B C9 H9C 109.5 . .
C5 C10 H10A 109.5 . .
C5 C10 H10B 109.5 . .
H10A C10 H10B 109.5 . .
C5 C10 H10C 109.5 . .
H10A C10 H10C 109.5 . .
H10B C10 H10C 109.5 . .
O11 C11 Fe1 176.5(6) . .
O12 C12 Fe1 174.5(5) . .
C12 Fe1 C11 96.7(3) . .
C12 Fe1 C1 118.4(3) . .
C11 Fe1 C1 144.7(3) . .
C12 Fe1 C3 99.4(2) . .
C11 Fe1 C3 113.9(3) . .
C1 Fe1 C3 66.4(2) . .
C12 Fe1 C5 156.0(3) . .
C11 Fe1 C5 106.5(3) . .
C1 Fe1 C5 39.3(2) . .
C3 Fe1 C5 65.9(2) . .
C12 Fe1 C4 135.5(3) . .
C11 Fe1 C4 91.8(3) . .
C1 Fe1 C4 66.4(2) . .
C3 Fe1 C4 38.6(2) . .
C5 Fe1 C4 39.8(2) . .
C12 Fe1 C2 90.6(2) . .
C11 Fe1 C2 153.5(3) . .
C1 Fe1 C2 39.5(2) . .
C3 Fe1 C2 39.6(2) . .
C5 Fe1 C2 66.0(2) . .
C4 Fe1 C2 65.8(2) . .
C12 Fe1 Ga1 87.66(18) . .
C11 Fe1 Ga1 85.67(19) . .
C1 Fe1 Ga1 91.84(15) . .
C3 Fe1 Ga1 157.95(18) . .
C5 Fe1 Ga1 99.82(17) . .
C4 Fe1 Ga1 136.63(18) . .
C2 Fe1 Ga1 120.21(18) . .
C105 C101 C102 108.1(11) . .
C105 C101 C106 124.0(16) . .
C102 C101 C106 128.0(16) . .
C105 C101 Fe2 70.3(5) . .
C102 C101 Fe2 70.3(5) . .
C106 C101 Fe2 125.2(4) . .
C103 C102 C101 107.7(12) . .
C103 C102 C107 126.1(15) . .
C101 C102 C107 126.2(16) . .
C103 C102 Fe2 69.6(5) . .
C101 C102 Fe2 71.0(5) . .
C107 C102 Fe2 125.0(4) . .
C104 C103 C102 109.5(12) . .
C104 C103 C108 124.1(15) . .
C102 C103 C108 126.4(15) . .
C104 C103 Fe2 70.6(5) . .
C102 C103 Fe2 71.7(5) . .
C108 C103 Fe2 124.0(4) . .
C103 C104 C105 107.6(11) . .
C103 C104 C109 128.2(14) . .
C105 C104 C109 124.3(14) . .
C103 C104 Fe2 70.8(5) . .
C105 C104 Fe2 71.2(5) . .
C109 C104 Fe2 124.4(5) . .
C101 C105 C104 107.2(11) . .
C101 C105 C110 127.1(15) . .
C104 C105 C110 125.7(14) . .
C101 C105 Fe2 71.0(5) . .
C104 C105 Fe2 69.0(5) . .
C110 C105 Fe2 124.3(5) . .
C101 C106 H10D 109.5 . .
C101 C106 H10E 109.5 . .
H10D C106 H10E 109.5 . .
C101 C106 H10F 109.5 . .
H10D C106 H10F 109.5 . .
H10E C106 H10F 109.5 . .
C102 C107 H10G 109.5 . .
C102 C107 H10H 109.5 . .
H10G C107 H10H 109.5 . .
C102 C107 H10I 109.5 . .
H10G C107 H10I 109.5 . .
H10H C107 H10I 109.5 . .
C103 C108 H10J 109.5 . .
C103 C108 H10K 109.5 . .
H10J C108 H10K 109.5 . .
C103 C108 H10L 109.5 . .
H10J C108 H10L 109.5 . .
H10K C108 H10L 109.5 . .
C104 C109 H10M 109.5 . .
C104 C109 H10N 109.5 . .
H10M C109 H10N 109.5 . .
C104 C109 H10O 109.5 . .
H10M C109 H10O 109.5 . .
H10N C109 H10O 109.5 . .
C105 C110 H11A 109.5 . .
C105 C110 H11B 109.5 . .
H11A C110 H11B 109.5 . .
C105 C110 H11C 109.5 . .
H11A C110 H11C 109.5 . .
H11B C110 H11C 109.5 . .
O111 C111 Fe2 169.6(19) . .
O112 C112 Fe2 169.7(18) . .
C112 Fe2 C111 102.5(9) . .
C112 Fe2 C104 158.2(6) . .
C111 Fe2 C104 93.3(7) . .
C112 Fe2 C103 129.9(8) . .
C111 Fe2 C103 127.4(7) . .
C104 Fe2 C103 38.6(5) . .
C112 Fe2 C102 95.8(7) . .
C111 Fe2 C102 155.7(7) . .
C104 Fe2 C102 65.2(5) . .
C103 Fe2 C102 38.8(5) . .
C112 Fe2 C105 123.8(6) . .
C111 Fe2 C105 91.3(6) . .
C104 Fe2 C105 39.8(4) . .
C103 Fe2 C105 65.2(5) . .
C102 Fe2 C105 65.1(5) . .
C112 Fe2 C101 92.9(6) . .
C111 Fe2 C101 123.5(7) . .
C104 Fe2 C101 65.6(5) . .
C103 Fe2 C101 64.9(5) . .
C102 Fe2 C101 38.7(5) . .
C105 Fe2 C101 38.7(5) . .
C112 Fe2 Ga2 85.3(5) . .
C111 Fe2 Ga2 81.2(5) . .
C104 Fe2 Ga2 112.3(4) . .
C103 Fe2 Ga2 97.2(4) . .
C102 Fe2 Ga2 116.4(5) . .
C105 Fe2 Ga2 150.9(4) . .
C101 Fe2 Ga2 154.8(5) . .
C141 B1 C31 118.2(8) . .
C141 B1 C51 98.8(4) . .
C31 B1 C51 118.2(7) . .
C141 B1 C21 118.3(6) . .
C31 B1 C21 100.0(3) . .
C51 B1 C21 103.4(7) . .
C31 B1 C41 121.0(8) . .
C51 B1 C41 102.8(4) . .
C21 B1 C41 110.0(6) . .
C141 B1 C131 108.4(8) . .
C51 B1 C131 125.7(8) . .
C21 B1 C131 103.4(3) . .
C41 B1 C131 110.8(8) . .
C141 B1 C151 106.7(3) . .
C31 B1 C151 102.8(7) . .
C21 B1 C151 109.8(5) . .
C41 B1 C151 112.2(3) . .
C131 B1 C151 110.2(7) . .
C26 C21 C22 111.3(5) . .
C26 C21 B1 125.6(5) . .
C22 C21 B1 123.0(5) . .
C23 C22 C21 126.2(6) . .
C23 C22 H22 116.9 . .
C21 C22 H22 116.9 . .
C22 C23 C24 119.8(6) . .
C22 C23 C27 120.2(11) . .
C24 C23 C27 119.5(11) . .
C22 C23 C127 120.1(8) . .
C24 C23 C127 120.1(7) . .
C25 C24 C23 117.5(6) . .
C25 C24 H24 121.3 . .
C23 C24 H24 121.3 . .
C26 C25 C24 120.9(6) . .
C26 C25 C28 120.0(11) . .
C24 C25 C28 119.0(11) . .
C26 C25 C128 118.5(8) . .
C24 C25 C128 120.6(8) . .
C25 C26 C21 124.0(6) . .
C25 C26 H26 118.0 . .
C21 C26 H26 118.0 . .
F23 C27 F22 109.5(19) . .
F23 C27 F21 103.5(17) . .
F22 C27 F21 107(2) . .
F23 C27 C23 113.1(19) . .
F22 C27 C23 113(2) . .
F21 C27 C23 110.0(17) . .
F25 C28 F26 107.2(19) . .
F25 C28 F24 106(2) . .
F26 C28 F24 104.8(18) . .
F25 C28 C25 112.1(19) . .
F26 C28 C25 112.7(18) . .
F24 C28 C25 113(2) . .
F123 C127 F121 106.7(11) . .
F123 C127 F122 105.9(11) . .
F121 C127 F122 105.7(11) . .
F123 C127 C23 114.3(12) . .
F121 C127 C23 112.9(10) . .
F122 C127 C23 110.7(12) . .
F125 C128 F126 106.7(13) . .
F125 C128 F124 108.9(12) . .
F126 C128 F124 103.3(11) . .
F125 C128 C25 114.4(12) . .
F126 C128 C25 110.7(12) . .
F124 C128 C25 112.1(12) . .
C32 C31 C36 112.6(10) . .
C32 C31 B1 132.6(11) . .
C36 C31 B1 114.8(10) . .
C33 C32 C31 123.9(10) . .
C33 C32 H32 118.1 . .
C31 C32 H32 118.1 . .
C32 C33 C34 120.2(10) . .
C32 C33 C37 122.2(11) . .
C34 C33 C37 117.5(11) . .
C33 C34 C35 120.2(11) . .
C33 C34 H34 119.9 . .
C35 C34 H34 119.9 . .
C36 C35 C34 116.2(10) . .
C36 C35 C38 122.7(11) . .
C34 C35 C38 121.1(10) . .
C35 C36 C31 126.8(11) . .
C35 C36 H36 116.6 . .
C31 C36 H36 116.6 . .
F33 C37 F32 112.7(14) . .
F33 C37 F31 102.1(13) . .
F32 C37 F31 99.9(15) . .
F33 C37 C33 116.6(13) . .
F32 C37 C33 112.8(12) . .
F31 C37 C33 110.9(12) . .
F35 C38 F36 105.4(12) . .
F35 C38 F34 107.0(12) . .
F36 C38 F34 104.0(12) . .
F35 C38 C35 114.5(11) . .
F36 C38 C35 114.0(12) . .
F34 C38 C35 111.1(12) . .
C132 C131 C136 103.6(10) . .
C132 C131 B1 127.9(12) . .
C136 C131 B1 128.5(12) . .
C133 C132 C131 137.6(12) . .
C133 C132 H132 111.2 . .
C131 C132 H132 111.2 . .
C132 C133 C134 116.1(12) . .
C132 C133 C137 123.4(13) . .
C134 C133 C137 120.6(12) . .
C133 C134 C135 114.1(13) . .
C133 C134 H134 122.9 . .
C135 C134 H134 122.9 . .
C136 C135 C134 125.2(12) . .
C136 C135 C138 121.5(13) . .
C134 C135 C138 113.3(12) . .
C135 C136 C131 123.1(13) . .
C135 C136 H136 118.4 . .
C131 C136 H136 118.4 . .
F133 C137 F131 109.5(15) . .
F133 C137 F132 102.6(15) . .
F131 C137 F132 104.8(13) . .
F133 C137 C133 112.2(13) . .
F131 C137 C133 112.1(12) . .
F132 C137 C133 115.0(13) . .
F135 C138 F136 107.4(16) . .
F135 C138 F134 106.2(16) . .
F136 C138 F134 109.3(17) . .
F135 C138 C135 111.3(13) . .
F136 C138 C135 109.7(14) . .
F134 C138 C135 112.7(16) . .
C46 C41 C42 107.4(10) . .
C46 C41 B1 122.2(12) . .
C42 C41 B1 130.4(12) . .
C43 C42 C41 128.3(12) . .
C43 C42 H42 115.9 . .
C41 C42 H42 115.9 . .
C42 C43 C44 119.4(12) . .
C42 C43 C47 125.7(13) . .
C44 C43 C47 114.9(12) . .
C43 C44 C45 117.9(13) . .
C43 C44 H44 121.0 . .
C45 C44 H44 121.0 . .
C46 C45 C44 120.0(12) . .
C46 C45 C48 123.7(13) . .
C44 C45 C48 116.3(12) . .
C45 C46 C41 126.9(12) . .
C45 C46 H46 116.6 . .
C41 C46 H46 116.6 . .
F43 C47 F41 105.7(15) . .
F43 C47 F42 106.3(12) . .
F41 C47 F42 105.4(14) . .
F43 C47 C43 112.7(12) . .
F41 C47 C43 113.6(14) . .
F42 C47 C43 112.4(12) . .
F45 C48 F44 106.4(15) . .
F45 C48 F46 107.2(17) . .
F44 C48 F46 101.4(16) . .
F45 C48 C45 114.1(13) . .
F44 C48 C45 114.2(15) . .
F46 C48 C45 112.4(13) . .
C146 C141 C142 114.6(10) . .
C146 C141 B1 126.3(11) . .
C142 C141 B1 119.1(10) . .
C143 C142 C141 123.5(10) . .
C143 C142 H142 118.2 . .
C141 C142 H142 118.2 . .
C142 C143 C144 119.5(11) . .
C142 C143 C147 120.5(11) . .
C144 C143 C147 119.9(11) . .
C143 C144 C145 119.6(11) . .
C143 C144 H144 120.2 . .
C145 C144 H144 120.2 . .
C146 C145 C144 119.7(11) . .
C146 C145 C148 119.8(11) . .
C144 C145 C148 120.5(11) . .
C145 C146 C141 123.0(11) . .
C145 C146 H146 118.5 . .
C141 C146 H146 118.5 . .
F143 C147 F141 105.0(14) . .
F143 C147 F142 108.3(14) . .
F141 C147 F142 105.3(15) . .
F143 C147 C143 113.4(12) . .
F141 C147 C143 113.2(13) . .
F142 C147 C143 111.1(11) . .
F145 C148 F144 105.5(15) . .
F145 C148 F146 110.6(16) . .
F144 C148 F146 105.9(14) . .
F145 C148 C145 113.1(13) . .
F144 C148 C145 112.3(14) . .
F146 C148 C145 109.1(12) . .
C52 C51 C56 109.1(10) . .
C52 C51 B1 137.3(11) . .
C56 C51 B1 113.5(11) . .
C53 C52 C51 131.6(12) . .
C53 C52 H52 114.2 . .
C51 C52 H52 114.2 . .
C52 C53 C54 116.3(12) . .
C52 C53 C57 120.2(13) . .
C54 C53 C57 123.4(13) . .
C53 C54 C55 118.5(12) . .
C53 C54 H54 120.7 . .
C55 C54 H54 120.7 . .
C56 C55 C54 121.2(12) . .
C56 C55 C58 119.9(12) . .
C54 C55 C58 118.8(12) . .
C55 C56 C51 122.6(12) . .
C55 C56 H56 118.7 . .
C51 C56 H56 118.7 . .
F53 C57 F52 109.6(18) . .
F53 C57 F51 108.5(18) . .
F52 C57 F51 102.6(17) . .
F53 C57 C53 112.3(14) . .
F52 C57 C53 111.8(15) . .
F51 C57 C53 111.6(16) . .
F55 C58 F54 111.1(18) . .
F55 C58 F56 101.7(17) . .
F54 C58 F56 105.6(15) . .
F55 C58 C55 110.1(13) . .
F54 C58 C55 114.9(13) . .
F56 C58 C55 112.6(16) . .
C152 C151 C156 107.0(8) . .
C152 C151 B1 124.8(8) . .
C156 C151 B1 128.1(8) . .
C153 C152 C151 129.6(10) . .
C153 C152 H152 115.2 . .
C151 C152 H152 115.2 . .
C152 C153 C154 117.8(9) . .
C152 C153 C157 121.5(10) . .
C154 C153 C157 120.6(9) . .
C155 C154 C153 118.8(9) . .
C155 C154 H154 120.6 . .
C153 C154 H154 120.6 . .
C156 C155 C154 118.6(8) . .
C156 C155 C158 121.2(9) . .
C154 C155 C158 120.2(9) . .
C155 C156 C151 127.7(9) . .
C155 C156 H156 116.1 . .
C151 C156 H156 116.1 . .
F153 C157 F152 107.5(11) . .
F153 C157 F151 104.6(13) . .
F152 C157 F151 105.8(12) . .
F153 C157 C153 115.0(9) . .
F152 C157 C153 111.2(10) . .
F151 C157 C153 112.1(11) . .
F155 C158 F156 105.1(11) . .
F155 C158 F154 107.6(9) . .
F156 C158 F154 104.6(11) . .
F155 C158 C155 115.8(9) . .
F156 C158 C155 112.6(9) . .
F154 C158 C155 110.5(9) . .

loop_
_geom_bond_atom_site_label_1
_geom_bond_atom_site_label_2
_geom_bond_distance
_geom_bond_site_symmetry_2
F1 Ga1 1.918(4) .
F1 Ga2 1.951(4) .
F2 Ga1 1.919(4) .
F2 Ga1 1.935(4) 3_565
Ga1 F2 1.935(4) 2_665
Ga1 Fe1 2.3073(10) .
Ga2 F1 1.951(4) 2_665
Ga2 F1 1.951(4) 3_565
Ga2 Fe2 2.296(3) 2_665
Ga2 Fe2 2.296(3) 3_565
Ga2 Fe2 2.296(3) .
C1 C5 1.414(8) .
C1 C2 1.422(8) .
C1 C6 1.502(8) .
C1 Fe1 2.095(5) .
C2 C3 1.424(9) .
C2 C7 1.482(9) .
C2 Fe1 2.109(6) .
C3 C4 1.391(9) .
C3 C8 1.516(9) .
C3 Fe1 2.095(6) .
C4 C5 1.436(8) .
C4 C9 1.519(9) .
C4 Fe1 2.109(6) .
C5 C10 1.489(9) .
C5 Fe1 2.105(6) .
C6 H6A 0.9800 .
C6 H6B 0.9800 .
C6 H6C 0.9800 .
C7 H7A 0.9800 .
C7 H7B 0.9800 .
C7 H7C 0.9800 .
C8 H8A 0.9800 .
C8 H8B 0.9800 .
C8 H8C 0.9800 .
C9 H9A 0.9800 .
C9 H9B 0.9800 .
C9 H9C 0.9800 .
C10 H10A 0.9800 .
C10 H10B 0.9800 .
C10 H10C 0.9800 .
C11 O11 1.152(7) .
C11 Fe1 1.752(6) .
C12 O12 1.168(7) .
C12 Fe1 1.718(6) .
C101 C105 1.414(17) .
C101 C102 1.413(17) .
C101 C106 1.509(16) .
C101 Fe2 2.136(9) .
C102 C103 1.403(16) .
C102 C107 1.508(17) .
C102 Fe2 2.127(10) .
C103 C104 1.387(16) .
C103 C108 1.543(17) .
C103 Fe2 2.099(10) .
C104 C105 1.437(16) .
C104 C109 1.541(16) .
C104 Fe2 2.098(10) .
C105 C110 1.489(17) .
C105 Fe2 2.127(10) .
C106 H10D 0.9800 .
C106 H10E 0.9800 .
C106 H10F 0.9800 .
C107 H10G 0.9800 .
C107 H10H 0.9800 .
C107 H10I 0.9800 .
C108 H10J 0.9800 .
C108 H10K 0.9800 .
C108 H10L 0.9800 .
C109 H10M 0.9800 .
C109 H10N 0.9800 .
C109 H10O 0.9800 .
C110 H11A 0.9800 .
C110 H11B 0.9800 .
C110 H11C 0.9800 .
C111 O111 1.145(15) .
C111 Fe2 1.767(12) .
C112 O112 1.190(14) .
C112 Fe2 1.717(12) .
B1 C141 1.584(11) .
B1 C31 1.622(11) .
B1 C51 1.624(12) .
B1 C21 1.648(7) .
B1 C41 1.650(11) .
B1 C131 1.652(11) .
B1 C151 1.659(10) .
C21 C26 1.402(8) .
C21 C22 1.416(8) .
C22 C23 1.328(8) .
C22 H22 0.9500 .
C23 C24 1.385(8) .
C23 C27 1.494(13) .
C23 C127 1.499(11) .
C24 C25 1.384(8) .
C24 H24 0.9500 .
C25 C26 1.360(7) .
C25 C28 1.486(13) .
C25 C128 1.492(11) .
C26 H26 0.9500 .
C27 F23 1.303(14) .
C27 F22 1.311(14) .
C27 F21 1.339(14) .
C28 F25 1.278(15) .
C28 F26 1.327(15) .
C28 F24 1.333(14) .
C127 F123 1.323(11) .
C127 F121 1.325(10) .
C127 F122 1.326(12) .
C128 F125 1.281(12) .
C128 F126 1.341(12) .
C128 F124 1.342(11) .
C31 C32 1.380(12) .
C31 C36 1.415(12) .
C32 C33 1.352(12) .
C32 H32 0.9500 .
C33 C34 1.377(12) .
C33 C37 1.501(12) .
C34 C35 1.394(12) .
C34 H34 0.9500 .
C35 C36 1.350(11) .
C35 C38 1.491(12) .
C36 H36 0.9500 .
C37 F33 1.283(13) .
C37 F32 1.308(14) .
C37 F31 1.360(14) .
C38 F35 1.297(13) .
C38 F36 1.320(13) .
C38 F34 1.346(12) .
C131 C132 1.393(12) .
C131 C136 1.423(12) .
C132 C133 1.284(12) .
C132 H132 0.9500 .
C133 C134 1.361(13) .
C133 C137 1.480(13) .
C134 C135 1.389(13) .
C134 H134 0.9500 .
C135 C136 1.346(12) .
C135 C138 1.489(13) .
C136 H136 0.9500 .
C137 F133 1.271(13) .
C137 F131 1.306(13) .
C137 F132 1.324(14) .
C138 F135 1.274(14) .
C138 F136 1.310(14) .
C138 F134 1.320(14) .
C41 C46 1.425(12) .
C41 C42 1.430(12) .
C42 C43 1.319(12) .
C42 H42 0.9500 .
C43 C44 1.376(13) .
C43 C47 1.495(12) .
C44 C45 1.380(13) .
C44 H44 0.9500 .
C45 C46 1.338(12) .
C45 C48 1.491(12) .
C46 H46 0.9500 .
C47 F43 1.306(14) .
C47 F41 1.317(13) .
C47 F42 1.338(13) .
C48 F45 1.264(13) .
C48 F44 1.317(14) .
C48 F46 1.341(14) .
C141 C146 1.393(12) .
C141 C142 1.398(12) .
C142 C143 1.339(11) .
C142 H142 0.9500 .
C143 C144 1.373(12) .
C143 C147 1.488(12) .
C144 C145 1.379(12) .
C144 H144 0.9500 .
C145 C146 1.345(12) .
C145 C148 1.493(12) .
C146 H146 0.9500 .
C147 F143 1.293(13) .
C147 F141 1.321(13) .
C147 F142 1.322(13) .
C148 F145 1.292(13) .
C148 F144 1.325(14) .
C148 F146 1.329(15) .
C51 C52 1.392(13) .
C51 C56 1.410(13) .
C52 C53 1.294(12) .
C52 H52 0.9500 .
C53 C54 1.372(13) .
C53 C57 1.485(13) .
C54 C55 1.383(13) .
C54 H54 0.9500 .
C55 C56 1.354(13) .
C55 C58 1.488(13) .
C56 H56 0.9500 .
C57 F53 1.280(14) .
C57 F52 1.317(15) .
C57 F51 1.334(14) .
C58 F55 1.229(14) .
C58 F54 1.326(14) .
C58 F56 1.331(15) .
C151 C152 1.403(10) .
C151 C156 1.422(11) .
C152 C153 1.310(10) .
C152 H152 0.9500 .
C153 C154 1.384(11) .
C153 C157 1.489(11) .
C154 C155 1.381(11) .
C154 H154 0.9500 .
C155 C156 1.318(11) .
C155 C158 1.484(11) .
C156 H156 0.9500 .
C157 F153 1.287(12) .
C157 F152 1.325(12) .
C157 F151 1.330(12) .
C158 F155 1.267(11) .
C158 F156 1.337(13) .
C158 F154 1.342(11) .
